data_4309210
loop_
_publ_author_name
'Rochelle L. White-Morris'
'Marilyn M. Olmstead'
'Saeed Attar'
'Alan L. Balch'

_publ_section_title
;
Intermolecular Interactions in Polymorphs of Trinuclear Gold(I)
Complexes: Insight into the Solvoluminescence of AuI3(MeNCOMe)3
;
_journal_name_full 'Inorganic Chemistry'
_journal_page_first 5021
_journal_page_last 5029
_journal_paper_doi 10.1021/ic050381n
_journal_volume 44
_journal_year 2005
_chemical_formula_sum 'C21 H42 Au3 N3 O3'
_chemical_formula_weight 975.48
_chemical_name_common Au3[CH3(CH2)4N=COCH3]3
_chemical_name_systematic
; 
 ? 
;
_space_group_IT_number 60
_symmetry_cell_setting orthorhombic
_symmetry_space_group_name_Hall '-P 2n 2ab'
_symmetry_space_group_name_H-M 'P b c n'
_atom_sites_solution_hydrogens geom
_atom_sites_solution_primary direct
_atom_sites_solution_secondary difmap
_audit_creation_method SHELXL-97
_cell_angle_alpha 90.00
_cell_angle_beta 90.00
_cell_angle_gamma 90.00
_cell_formula_units_Z 8
_cell_length_a 23.066(12)
_cell_length_b 24.294(13)
_cell_length_c 9.663(5)
_cell_measurement_reflns_used 829
_cell_measurement_temperature 90(2)
_cell_measurement_theta_max 23.3
_cell_measurement_theta_min 2.4
_cell_volume 5415(5)
_computing_cell_refinement 'Bruker SAINT'
_computing_data_collection 'Bruker SMART'
_computing_data_reduction 'Bruker SAINT'
_computing_molecular_graphics 'SHELXTL 5, XP (Sheldrick, 1994)'
_computing_publication_material 'SHELXL-97 (Sheldrick, 1997)'
_computing_structure_refinement 'SHELXL-97 (Sheldrick, 1997)'
_computing_structure_solution 'SHELXS-97 (Sheldrick, 1990)'
_diffrn_ambient_temperature 90(2)
_diffrn_detector_area_resol_mean 8.3
_diffrn_measured_fraction_theta_full 0.999
_diffrn_measured_fraction_theta_max 0.999
_diffrn_measurement_device_type 'Bruker SMART 1000'
_diffrn_measurement_method \w
_diffrn_radiation_monochromator graphite
_diffrn_radiation_source 'normal-focus sealed tube'
_diffrn_radiation_type MoK\a
_diffrn_radiation_wavelength 0.71073
_diffrn_reflns_av_R_equivalents 0.152
_diffrn_reflns_av_sigmaI/netI 0.0735
_diffrn_reflns_limit_h_max 25
_diffrn_reflns_limit_h_min -25
_diffrn_reflns_limit_k_max 26
_diffrn_reflns_limit_k_min -26
_diffrn_reflns_limit_l_max 10
_diffrn_reflns_limit_l_min -10
_diffrn_reflns_number 40813
_diffrn_reflns_theta_full 23.26
_diffrn_reflns_theta_max 23.26
_diffrn_reflns_theta_min 2.43
_exptl_absorpt_coefficient_mu 16.241
_exptl_absorpt_correction_T_max 0.6415
_exptl_absorpt_correction_T_min 0.0924
_exptl_absorpt_correction_type multi-scan
_exptl_absorpt_process_details 'SADABS 2.03 (Sheldrick, 2001)'
_exptl_crystal_colour colorless
_exptl_crystal_density_diffrn 2.393
_exptl_crystal_description needle
_exptl_crystal_F_000 3600
_exptl_crystal_size_max 0.28
_exptl_crystal_size_mid 0.06
_exptl_crystal_size_min 0.03
_refine_diff_density_max 7.003
_refine_diff_density_min -5.227
_refine_diff_density_rms 0.792
_refine_ls_extinction_method none
_refine_ls_goodness_of_fit_ref 1.186
_refine_ls_hydrogen_treatment constr
_refine_ls_matrix_type full
_refine_ls_number_parameters 157
_refine_ls_number_reflns 3893
_refine_ls_number_restraints 24
_refine_ls_restrained_S_all 1.235
_refine_ls_R_factor_all 0.1292
_refine_ls_R_factor_gt 0.0962
_refine_ls_shift/su_max 0.094
_refine_ls_shift/su_mean 0.002
_refine_ls_structure_factor_coef Fsqd
_refine_ls_weighting_details 'calc w=1/[\s^2^(Fo^2^)+(0.0980P)^2^+1228.8584P] where P=(Fo^2^+2Fc^2^)/3'
_refine_ls_weighting_scheme calc
_refine_ls_wR_factor_gt 0.2498
_refine_ls_wR_factor_ref 0.2777
_reflns_number_gt 2897
_reflns_number_total 3893
_reflns_threshold_expression I>2\s(I)
_cod_data_source_file ic050381nsi20050314_051935_3.cif
_cod_data_source_block rw46a
_cod_database_code 4309210

loop_
_symmetry_equiv_pos_as_xyz
'x, y, z'
'-x+1/2, -y+1/2, z+1/2'
'-x, y, -z+1/2'
'x+1/2, -y+1/2, -z'
'-x, -y, -z'
'x-1/2, y-1/2, -z-1/2'
'x, -y, z-1/2'
'-x-1/2, y-1/2, z'

loop_
_atom_site_label
_atom_site_type_symbol
_atom_site_fract_x
_atom_site_fract_y
_atom_site_fract_z
_atom_site_U_iso_or_equiv
_atom_site_adp_type
_atom_site_occupancy
_atom_site_symmetry_multiplicity
_atom_site_calc_flag
_atom_site_refinement_flags
_atom_site_disorder_assembly
_atom_site_disorder_group
Au1 Au 0.19907(5) 0.49949(6) 0.89595(14) 0.0161(4) Uani 1 1 d U . .
Au2 Au 0.29008(6) 0.44485(6) 1.12487(14) 0.0184(5) Uani 1 1 d . . .
Au3 Au 0.20360(6) 0.36414(7) 0.93756(16) 0.0213(5) Uani 1 1 d . . .
C1 C 0.1511(17) 0.3981(16) 0.800(4) 0.024(9) Uiso 1 1 d . . .
C2 C 0.2490(17) 0.5508(16) 1.016(4) 0.021(9) Uiso 1 1 d . . .
C3 C 0.2928(19) 0.3634(18) 1.153(5) 0.032(10) Uiso 1 1 d . . .
C4 C 0.1076(18) 0.3072(16) 0.742(4) 0.028(9) Uiso 1 1 d . . .
H4A H 0.1443 0.2913 0.7101 0.042 Uiso 1 1 calc R . .
H4B H 0.0756 0.2924 0.6873 0.042 Uiso 1 1 calc R . .
H4C H 0.1018 0.2979 0.8400 0.042 Uiso 1 1 calc R . .
C5 C 0.2012(15) 0.6284(15) 0.924(4) 0.017(8) Uiso 1 1 d . . .
H5A H 0.1981 0.6074 0.8379 0.025 Uiso 1 1 calc R . .
H5B H 0.2130 0.6663 0.9032 0.025 Uiso 1 1 calc R . .
H5C H 0.1636 0.6288 0.9711 0.025 Uiso 1 1 calc R . .
C6 C 0.3703(15) 0.3710(14) 1.314(4) 0.013(8) Uiso 1 1 d . . .
H6A H 0.4024 0.3834 1.2550 0.019 Uiso 1 1 calc R . .
H6B H 0.3858 0.3503 1.3926 0.019 Uiso 1 1 calc R . .
H6C H 0.3486 0.4030 1.3475 0.019 Uiso 1 1 calc R . .
C7 C 0.0986(17) 0.4688(15) 0.682(4) 0.021(9) Uiso 1 1 d . . .
H7A H 0.0602 0.4550 0.7121 0.026 Uiso 1 1 calc R . .
H7B H 0.1057 0.4554 0.5863 0.026 Uiso 1 1 calc R . .
C8 C 0.0993(14) 0.5355(13) 0.684(4) 0.010(7) Uiso 1 1 d . . .
H8A H 0.0923 0.5489 0.7797 0.012 Uiso 1 1 calc R . .
H8B H 0.1375 0.5493 0.6531 0.012 Uiso 1 1 calc R . .
C9 C 0.0510(18) 0.5561(16) 0.587(4) 0.026(9) Uiso 1 1 d . . .
H9A H 0.0586 0.5427 0.4917 0.031 Uiso 1 1 calc R . .
H9B H 0.0132 0.5411 0.6173 0.031 Uiso 1 1 calc R . .
C10 C 0.0482(17) 0.6198(16) 0.586(4) 0.025(9) Uiso 1 1 d . . .
H10A H 0.0438 0.6329 0.6826 0.030 Uiso 1 1 calc R . .
H10B H 0.0854 0.6344 0.5504 0.030 Uiso 1 1 calc R . .
C11 C 0.000(2) 0.6424(18) 0.502(5) 0.038(11) Uiso 1 1 d . . .
H11A H 0.0033 0.6284 0.4072 0.058 Uiso 1 1 calc R . .
H11B H 0.0028 0.6827 0.5008 0.058 Uiso 1 1 calc R . .
H11C H -0.0368 0.6312 0.5420 0.058 Uiso 1 1 calc R . .
C12 C 0.3211(15) 0.5680(13) 1.189(4) 0.011(7) Uiso 1 1 d . . .
H12A H 0.2949 0.5872 1.2542 0.014 Uiso 1 1 calc R . .
H12B H 0.3402 0.5963 1.1313 0.014 Uiso 1 1 calc R . .
C13 C 0.3672(17) 0.5379(15) 1.272(4) 0.022(9) Uiso 1 1 d . . .
H13A H 0.3919 0.5158 1.2093 0.027 Uiso 1 1 calc R . .
H13B H 0.3487 0.5128 1.3395 0.027 Uiso 1 1 calc R . .
C14 C 0.4048(16) 0.5820(15) 1.349(4) 0.017(8) Uiso 1 1 d . . .
H14A H 0.3797 0.6043 1.4108 0.021 Uiso 1 1 calc R . .
H14B H 0.4232 0.6069 1.2814 0.021 Uiso 1 1 calc R . .
C15 C 0.453(2) 0.5519(19) 1.438(5) 0.037(11) Uiso 1 1 d . . .
H15A H 0.4351 0.5284 1.5098 0.045 Uiso 1 1 calc R . .
H15B H 0.4774 0.5283 1.3779 0.045 Uiso 1 1 calc R . .
C16 C 0.491(2) 0.5958(19) 1.507(5) 0.041(12) Uiso 1 1 d . . .
H16A H 0.5102 0.6178 1.4354 0.061 Uiso 1 1 calc R . .
H16B H 0.5201 0.5781 1.5653 0.061 Uiso 1 1 calc R . .
H16C H 0.4665 0.6198 1.5639 0.061 Uiso 1 1 calc R . .
C17 C 0.2599(18) 0.2701(16) 1.110(4) 0.027(9) Uiso 1 1 d . . .
H17A H 0.2677 0.2634 1.2093 0.032 Uiso 1 1 calc R . .
H17B H 0.2922 0.2539 1.0561 0.032 Uiso 1 1 calc R . .
C18 C 0.2043(17) 0.2422(17) 1.070(4) 0.027(9) Uiso 1 1 d . . .
H18A H 0.2108 0.2020 1.0640 0.032 Uiso 1 1 calc R . .
H18B H 0.1918 0.2554 0.9781 0.032 Uiso 1 1 calc R . .
C19 C 0.1568(19) 0.2540(18) 1.177(5) 0.032(10) Uiso 1 1 d . . .
H19A H 0.1490 0.2940 1.1688 0.039 Uiso 1 1 calc R . .
H19B H 0.1755 0.2487 1.2679 0.039 Uiso 1 1 calc R . .
C20 C 0.096(5) 0.227(5) 1.190(13) 0.17(5) Uiso 1 1 d . . .
H20A H 0.0951 0.1879 1.1586 0.205 Uiso 1 1 calc R . .
H20B H 0.0644 0.2484 1.1479 0.205 Uiso 1 1 calc R . .
C21 C 0.103(5) 0.235(5) 1.382(11) 0.17(5) Uiso 1 1 d . . .
H21A H 0.1047 0.2744 1.4050 0.249 Uiso 1 1 calc R . .
H21B H 0.1382 0.2168 1.4144 0.249 Uiso 1 1 calc R . .
H21C H 0.0690 0.2186 1.4273 0.249 Uiso 1 1 calc R . .
N1 N 0.1453(13) 0.4481(12) 0.778(3) 0.016(7) Uiso 1 1 d . . .
N2 N 0.2857(16) 0.5314(15) 1.097(4) 0.034(9) Uiso 1 1 d . . .
N3 N 0.2576(12) 0.3280(12) 1.085(3) 0.014(6) Uiso 1 1 d . . .
O1 O 0.1096(11) 0.3666(11) 0.727(3) 0.026(6) Uani 1 1 d U . .
O2 O 0.2435(11) 0.6034(11) 1.012(3) 0.023(6) Uani 1 1 d U . .
O3 O 0.3328(10) 0.3366(10) 1.236(3) 0.020(6) Uani 1 1 d U . .

loop_
_atom_site_aniso_label
_atom_site_aniso_U_11
_atom_site_aniso_U_22
_atom_site_aniso_U_33
_atom_site_aniso_U_23
_atom_site_aniso_U_13
_atom_site_aniso_U_12
Au1 0.0031(6) 0.0296(7) 0.0154(7) 0.0009(5) -0.0014(5) 0.0000(5)
Au2 0.0019(7) 0.0365(9) 0.0168(8) 0.0001(6) -0.0015(6) -0.0002(6)
Au3 0.0018(7) 0.0386(10) 0.0234(9) -0.0034(7) -0.0028(6) 0.0025(6)
O1 0.021(9) 0.032(10) 0.024(10) -0.002(8) -0.006(8) 0.002(8)
O2 0.016(9) 0.030(10) 0.023(10) -0.007(8) -0.003(8) 0.000(8)
O3 0.013(9) 0.027(9) 0.021(9) -0.003(8) -0.008(8) 0.003(8)

loop_
_atom_type_symbol
_atom_type_description
_atom_type_scat_dispersion_real
_atom_type_scat_dispersion_imag
_atom_type_scat_source
C C 0.0033 0.0016 'International Tables Vol C Tables 4.2.6.8 and 6.1.1.4'
H H 0.0000 0.0000 'International Tables Vol C Tables 4.2.6.8 and 6.1.1.4'
N N 0.0061 0.0033 'International Tables Vol C Tables 4.2.6.8 and 6.1.1.4'
O O 0.0106 0.0060 'International Tables Vol C Tables 4.2.6.8 and 6.1.1.4'
Au Au -2.0133 8.8022 'International Tables Vol C Tables 4.2.6.8 and 6.1.1.4'

loop_
_geom_angle_atom_site_label_1
_geom_angle_atom_site_label_2
_geom_angle_atom_site_label_3
_geom_angle
_geom_angle_site_symmetry_1
_geom_angle_site_symmetry_3
_geom_angle_publ_flag
C2 Au1 N1 177.8(14) . . ?
C2 Au1 Au3 121.0(11) . . ?
N1 Au1 Au3 59.6(8) . . ?
C2 Au1 Au2 60.8(11) . . ?
N1 Au1 Au2 119.8(8) . . ?
Au3 Au1 Au2 60.23(4) . . ?
C3 Au2 N2 178.8(17) . . ?
C3 Au2 Au1 120.4(13) . . ?
N2 Au2 Au1 59.4(10) . . ?
C3 Au2 Au3 60.7(13) . . ?
N2 Au2 Au3 119.2(10) . . ?
Au1 Au2 Au3 59.72(5) . . ?
C1 Au3 N3 178.9(14) . . ?
C1 Au3 Au1 59.1(11) . . ?
N3 Au3 Au1 121.3(8) . . ?
C1 Au3 Au2 119.1(11) . . ?
N3 Au3 Au2 61.3(8) . . ?
Au1 Au3 Au2 60.06(5) . . ?
N1 C1 O1 112(3) . . ?
N1 C1 Au3 126(3) . . ?
O1 C1 Au3 122(3) . . ?
N2 C2 O2 117(4) . . ?
N2 C2 Au1 121(3) . . ?
O2 C2 Au1 122(3) . . ?
N3 C3 O3 112(3) . . ?
N3 C3 Au2 123(3) . . ?
O3 C3 Au2 125(3) . . ?
N1 C7 C8 108(3) . . ?
C9 C8 C7 108(3) . . ?
C10 C9 C8 111(3) . . ?
C11 C10 C9 114(4) . . ?
N2 C12 C13 114(3) . . ?
C12 C13 C14 108(3) . . ?
C13 C14 C15 110(3) . . ?
C16 C15 C14 108(4) . . ?
N3 C17 C18 112(3) . . ?
C17 C18 C19 111(4) . . ?
C18 C19 C20 128(6) . . ?
C19 C20 C21 88(7) . . ?
C1 N1 C7 121(3) . . ?
C1 N1 Au1 115(3) . . ?
C7 N1 Au1 124(2) . . ?
C2 N2 C12 121(3) . . ?
C2 N2 Au2 119(3) . . ?
C12 N2 Au2 119(2) . . ?
C3 N3 C17 122(3) . . ?
C3 N3 Au3 115(3) . . ?
C17 N3 Au3 123(2) . . ?
C1 O1 C4 121(3) . . ?
C2 O2 C5 121(3) . . ?
C3 O3 C6 116(3) . . ?

loop_
_geom_bond_atom_site_label_1
_geom_bond_atom_site_label_2
_geom_bond_distance
_geom_bond_site_symmetry_2
_geom_bond_publ_flag
Au1 C2 2.06(4) . ?
Au1 N1 2.10(3) . ?
Au1 Au3 3.314(3) . ?
Au1 Au2 3.326(2) . ?
Au2 C3 2.00(4) . ?
Au2 N2 2.12(4) . ?
Au2 Au3 3.332(2) . ?
Au3 C1 1.98(4) . ?
Au3 N3 2.09(3) . ?
C1 N1 1.24(5) . ?
C1 O1 1.41(5) . ?
C2 N2 1.25(5) . ?
C2 O2 1.29(4) . ?
C3 N3 1.35(5) . ?
C3 O3 1.38(5) . ?
C4 O1 1.45(5) . ?
C5 O2 1.43(4) . ?
C6 O3 1.42(4) . ?
C7 N1 1.51(5) . ?
C7 C8 1.62(5) . ?
C8 C9 1.54(5) . ?
C9 C10 1.55(5) . ?
C10 C11 1.48(6) . ?
C12 N2 1.50(5) . ?
C12 C13 1.52(5) . ?
C13 C14 1.57(5) . ?
C14 C15 1.59(6) . ?
C15 C16 1.52(6) . ?
C17 N3 1.43(5) . ?
C17 C18 1.50(6) . ?
C18 C19 1.53(6) . ?
C19 C20 1.55(12) . ?
C20 C21 1.88(14) . ?
